data_4117027
loop_
_publ_author_name
'Achim Sokolowski'
'Jochen M\"uller'
'Thomas Weyherm\"uller'
'Robert Schnepf'
'Peter Hildebrandt'
'Knut Hildenbrand'
'Eberhard Bothe'
'Karl Wieghardt'

_publ_section_title
;
 Phenoxyl Radical Complexes of Zinc(II)
;
_journal_name_full 'Journal of the American Chemical Society'
_journal_page_first 8889
_journal_page_last 8900
_journal_paper_doi 10.1021/ja970417d
_journal_volume 119
_journal_year 1997
_chemical_formula_sum 'C42 H64 B F4 N3 O7 Zn'
_chemical_formula_weight 875.14
_chemical_name_systematic
; 
 ? 
;
_space_group_IT_number 197
_symmetry_cell_setting orthorhombic
_symmetry_space_group_name_Hall 'I 2 2 3'
_symmetry_space_group_name_H-M 'I 2 3'
_atom_sites_solution_hydrogens geom
_atom_sites_solution_primary direct
_atom_sites_solution_secondary difmap
_audit_creation_method SHELXL
_cell_angle_alpha 90.00
_cell_angle_beta 90.00
_cell_angle_gamma 90.00
_cell_formula_units_Z 8
_cell_length_a 20.636(2)
_cell_length_b 20.636(2)
_cell_length_c 20.636(2)
_cell_measurement_reflns_used 2684
_cell_measurement_temperature 173(2)
_cell_volume 8787.7(15)
_computing_cell_refinement 'SAINT V4.05 Siemens'
_computing_data_collection SMART
_computing_data_reduction 'SAINT V4.05 Siemens'
_computing_structure_refinement 'SHELXL-93 (Sheldrick, 1993)'
_computing_structure_solution 'SHELXS-86 (Sheldrick, 1990)'
_diffrn_ambient_temperature 173(2)
_diffrn_measurement_device 'Siemens SMART CCD'
_diffrn_radiation_monochromator graphite
_diffrn_radiation_source 'fine-focus sealed tube'
_diffrn_radiation_type MoK\a
_diffrn_radiation_wavelength 0.71073
_diffrn_reflns_av_R_equivalents 0.0562
_diffrn_reflns_av_sigmaI/netI 0.0232
_diffrn_reflns_limit_h_max 25
_diffrn_reflns_limit_h_min -24
_diffrn_reflns_limit_k_max 25
_diffrn_reflns_limit_k_min -24
_diffrn_reflns_limit_l_max 23
_diffrn_reflns_limit_l_min -16
_diffrn_reflns_number 20073
_diffrn_reflns_theta_max 25.91
_diffrn_reflns_theta_min 1.40
_exptl_absorpt_coefficient_mu 0.627
_exptl_absorpt_correction_type none
_exptl_crystal_colour colorless
_exptl_crystal_density_diffrn 1.323
_exptl_crystal_F_000 3712
_exptl_crystal_size_max 0.60
_exptl_crystal_size_mid 0.53
_exptl_crystal_size_min 0.32
_refine_diff_density_max 0.609
_refine_diff_density_min -0.664
_refine_diff_density_rms 0.050
_refine_ls_abs_structure_details 'Flack H D (1983), Acta Cryst. A39, 876-881'
_refine_ls_abs_structure_Flack 0.013(15)
_refine_ls_extinction_method none
_refine_ls_goodness_of_fit_all 1.055
_refine_ls_goodness_of_fit_obs 1.054
_refine_ls_matrix_type full
_refine_ls_number_parameters 188
_refine_ls_number_reflns 2719
_refine_ls_number_restraints 3
_refine_ls_restrained_S_all 1.123
_refine_ls_restrained_S_obs 1.054
_refine_ls_R_factor_all 0.0385
_refine_ls_R_factor_obs 0.0352
_refine_ls_shift/esd_max -0.003
_refine_ls_shift/esd_mean 0.000
_refine_ls_structure_factor_coef Fsqd
_refine_ls_weighting_details 'w=1/[\s^2^(Fo^2^)+(0.0609P)^2^+8.0912P] where P=(Fo^2^+2Fc^2^)/3'
_refine_ls_weighting_scheme calc
_refine_ls_wR_factor_all 0.1065
_refine_ls_wR_factor_obs 0.0974
_reflns_number_observed 2587
_reflns_number_total 2724
_reflns_observed_criterion >2sigma(I)
_cod_data_source_file ja970417d_1.cif
_cod_data_source_block 2324
_cod_depositor_comments
;
The following automatic conversions were performed:

'_refine_ls_weighting_scheme' value 'calc
w=1/[\s^2^(Fo^2^)+(0.0609P)^2^+8.0912P] where P=(Fo^2^+2Fc^2^)/3' was
changed to 'calc'. New tag '_refine_ls_weighting_details' was
created. The value of the new tag was set to
'w=1/[\s^2^(Fo^2^)+(0.0609P)^2^+8.0912P] where P=(Fo^2^+2Fc^2^)/3'.

Automatic conversion script
Id: cif_fix_values 3143 2015-03-26 13:38:13Z robertas 
;
_cod_original_cell_volume 8787.3(18)
_cod_database_code 4117027

loop_
_symmetry_equiv_pos_as_xyz
'x, y, z'
'-x, -y, z'
'-x, y, -z'
'x, -y, -z'
'z, x, y'
'z, -x, -y'
'-z, -x, y'
'-z, x, -y'
'y, z, x'
'-y, z, -x'
'y, -z, -x'
'-y, -z, x'
'x+1/2, y+1/2, z+1/2'
'-x+1/2, -y+1/2, z+1/2'
'-x+1/2, y+1/2, -z+1/2'
'x+1/2, -y+1/2, -z+1/2'
'z+1/2, x+1/2, y+1/2'
'z+1/2, -x+1/2, -y+1/2'
'-z+1/2, -x+1/2, y+1/2'
'-z+1/2, x+1/2, -y+1/2'
'y+1/2, z+1/2, x+1/2'
'-y+1/2, z+1/2, -x+1/2'
'y+1/2, -z+1/2, -x+1/2'
'-y+1/2, -z+1/2, x+1/2'

loop_
_atom_site_aniso_label
_atom_site_aniso_U_11
_atom_site_aniso_U_22
_atom_site_aniso_U_33
_atom_site_aniso_U_23
_atom_site_aniso_U_13
_atom_site_aniso_U_12
Zn 0.0329(2) 0.0329(2) 0.0329(2) 0.00603(12) 0.00603(12) -0.00603(12)
N1 0.0240(10) 0.0224(10) 0.0218(9) 0.0015(8) -0.0006(8) -0.0007(9)
O1 0.0255(9) 0.0367(10) 0.0237(9) 0.0052(7) 0.0018(7) -0.0027(7)
O2 0.0356(11) 0.072(2) 0.0406(12) 0.0168(11) -0.0059(9) 0.0110(11)
C1 0.0285(12) 0.0262(12) 0.0239(11) 0.0046(9) -0.0003(11) -0.0018(11)
C2 0.0284(13) 0.0313(13) 0.0202(11) -0.0007(9) 0.0039(10) 0.0031(10)
C3 0.0281(13) 0.0299(12) 0.0234(11) -0.0022(10) -0.0021(10) -0.0027(10)
C4 0.0252(12) 0.0268(12) 0.0268(11) -0.0030(11) -0.0036(9) -0.0052(11)
C5 0.0296(12) 0.0244(11) 0.0272(12) 0.0001(11) -0.0004(9) -0.0023(11)
C6 0.0285(13) 0.0290(13) 0.0297(13) -0.0008(10) 0.0028(11) -0.0046(10)
C7 0.0266(13) 0.041(2) 0.042(2) 0.0011(13) -0.0003(12) 0.0016(12)
C8 0.0313(14) 0.0403(15) 0.0320(14) 0.0023(12) -0.0054(11) 0.0000(11)
C9 0.0325(13) 0.0368(14) 0.0244(12) -0.0016(11) -0.0040(10) -0.0047(11)
C10 0.046(2) 0.065(2) 0.046(2) 0.024(2) -0.0081(15) -0.001(2)
C11 0.0305(13) 0.0380(15) 0.0364(15) 0.0037(11) 0.0063(11) -0.0014(11)
C12 0.0378(15) 0.047(2) 0.0343(15) -0.0041(13) 0.0107(12) -0.0035(13)
C13 0.0327(15) 0.064(2) 0.051(2) 0.002(2) 0.0142(14) 0.0009(14)
C14 0.040(2) 0.042(2) 0.049(2) 0.0056(14) 0.0104(14) -0.0130(13)
B1 0.0320(11) 0.0320(11) 0.0320(11) 0.0004(12) 0.0004(12) 0.0004(12)
F1 0.083(2) 0.0302(9) 0.091(2) 0.0112(10) 0.0260(13) 0.0061(9)
F2 0.0537(8) 0.0537(8) 0.0537(8) -0.0067(9) -0.0067(9) -0.0067(9)
O20 0.0435(8) 0.0435(8) 0.0435(8) 0.0091(9) 0.0091(9) -0.0091(9)

loop_
_atom_site_label
_atom_site_type_symbol
_atom_site_fract_x
_atom_site_fract_y
_atom_site_fract_z
_atom_site_U_iso_or_equiv
_atom_site_thermal_displace_type
_atom_site_occupancy
_atom_site_calc_flag
_atom_site_refinement_flags
Zn Zn 0.163674(14) 0.163674(14) 0.836326(14) 0.0329(2) Uani 1 d S
N1 N 0.15901(10) 0.15525(9) 0.94054(9) 0.0227(4) Uani 1 d .
O1 O 0.26576(8) 0.18545(9) 0.85013(8) 0.0286(4) Uani 1 d D
H1PH H 0.2830(22) 0.2070(21) 0.8197(19) 0.034 Uiso 0.67 d PD
O2 O 0.40915(11) 0.07922(13) 1.05018(11) 0.0493(6) Uani 1 d .
C1 C 0.16039(13) 0.08519(12) 0.95885(11) 0.0262(5) Uani 1 d .
H1A H 0.11601(13) 0.07081(12) 0.97004(11) 0.031 Uiso 1 calc R
H1B H 0.18804(13) 0.07944(12) 0.99763(11) 0.031 Uiso 1 calc R
C2 C 0.09641(12) 0.18657(13) 0.95675(11) 0.0266(5) Uani 1 d .
H2A H 0.10022(12) 0.23395(13) 0.95021(11) 0.032 Uiso 1 calc R
H2B H 0.08629(12) 0.17879(13) 1.00300(11) 0.032 Uiso 1 calc R
C3 C 0.21263(12) 0.19128(13) 0.97297(12) 0.0272(5) Uani 1 d .
H3A H 0.20442(12) 0.19226(13) 1.02023(12) 0.033 Uiso 1 calc R
H3B H 0.21276(12) 0.23658(13) 0.95719(12) 0.033 Uiso 1 calc R
C4 C 0.27824(11) 0.16178(13) 0.96090(12) 0.0263(5) Uani 1 d .
C5 C 0.30553(12) 0.16300(13) 0.89926(12) 0.0271(5) Uani 1 d .
C6 C 0.36954(13) 0.13984(13) 0.88908(13) 0.0291(6) Uani 1 d .
C7 C 0.40134(14) 0.11333(15) 0.94165(15) 0.0366(6) Uani 1 d .
H7 H 0.44433(14) 0.09785(15) 0.93601(15) 0.044 Uiso 1 calc R
C8 C 0.37283(13) 0.10843(14) 1.00257(14) 0.0345(6) Uani 1 d .
C9 C 0.31133(13) 0.13317(13) 1.01275(13) 0.0313(6) Uani 1 d .
H9 H 0.29182(13) 0.13077(13) 1.05438(13) 0.038 Uiso 1 calc R
C10 C 0.3768(2) 0.0627(2) 1.1086(2) 0.0520(9) Uani 1 d .
H10A H 0.4062(5) 0.0378(11) 1.1364(6) 0.078 Uiso 1 calc R
H10B H 0.3385(8) 0.0365(11) 1.0986(2) 0.078 Uiso 1 calc R
H10C H 0.3635(12) 0.1024(2) 1.1311(7) 0.078 Uiso 1 calc R
C11 C 0.40330(13) 0.14621(14) 0.82262(14) 0.0350(6) Uani 1 d .
C12 C 0.3658(2) 0.1110(2) 0.76919(14) 0.0397(7) Uani 1 d .
H12A H 0.3601(10) 0.0655(3) 0.7813(5) 0.060 Uiso 1 calc R
H12B H 0.3901(6) 0.1137(10) 0.7285(3) 0.060 Uiso 1 calc R
H12C H 0.3233(5) 0.1314(7) 0.7636(8) 0.060 Uiso 1 calc R
C13 C 0.47215(14) 0.1176(2) 0.8242(2) 0.0492(8) Uani 1 d .
H13A H 0.4971(4) 0.1383(10) 0.8589(9) 0.074 Uiso 1 calc R
H13B H 0.4935(5) 0.1253(12) 0.7825(5) 0.074 Uiso 1 calc R
H13C H 0.4697(2) 0.0708(3) 0.8323(13) 0.074 Uiso 1 calc R
C14 C 0.4104(2) 0.21892(15) 0.8068(2) 0.0438(7) Uani 1 d .
H14A H 0.4409(9) 0.2388(3) 0.8372(8) 0.066 Uiso 1 calc R
H14B H 0.3681(3) 0.2402(3) 0.8106(12) 0.066 Uiso 1 calc R
H14C H 0.4266(11) 0.22396(15) 0.7624(4) 0.066 Uiso 1 calc R
B1 B 0.1454(2) 0.1454(2) 0.1454(2) 0.0320(11) Uani 1 d S
F1 F 0.13911(13) 0.20980(10) 0.12688(12) 0.0682(7) Uani 1 d .
F2 F 0.10767(9) 0.10767(9) 0.10767(9) 0.0537(8) Uani 1 d S
O20 O 0.25694(10) 0.25694(10) 0.74306(10) 0.0435(8) Uani 1 d SD
H20A H 0.2609(50) 0.2924(47) 0.7204(75) 0.052 Uiso 0.33 d PD
H20B H 0.2762(50) 0.2245(42) 0.7664(52) 0.052 Uiso 0.33 d PD

loop_
_atom_type_symbol
_atom_type_description
_atom_type_scat_dispersion_real
_atom_type_scat_dispersion_imag
_atom_type_scat_source
C C 0.0033 0.0016 'International Tables Vol C Tables 4.2.6.8 and 6.1.1.4'
H H 0.0000 0.0000 'International Tables Vol C Tables 4.2.6.8 and 6.1.1.4'
B B 0.0013 0.0007 'International Tables Vol C Tables 4.2.6.8 and 6.1.1.4'
N N 0.0061 0.0033 'International Tables Vol C Tables 4.2.6.8 and 6.1.1.4'
O O 0.0106 0.0060 'International Tables Vol C Tables 4.2.6.8 and 6.1.1.4'
F F 0.0171 0.0103 'International Tables Vol C Tables 4.2.6.8 and 6.1.1.4'
Zn Zn 0.2839 1.4301 'International Tables Vol C Tables 4.2.6.8 and 6.1.1.4'

loop_
_geom_angle_atom_site_label_1
_geom_angle_atom_site_label_2
_geom_angle_atom_site_label_3
_geom_angle
_geom_angle_site_symmetry_1
_geom_angle_site_symmetry_3
N1 Zn N1 82.64(8) 11_566 8_656
N1 Zn N1 82.64(8) 11_566 .
N1 Zn N1 82.64(8) 8_656 .
N1 Zn O1 85.95(7) 11_566 11_566
N1 Zn O1 106.15(7) 8_656 11_566
N1 Zn O1 164.60(7) . 11_566
N1 Zn O1 106.15(7) 11_566 .
N1 Zn O1 164.60(7) 8_656 .
N1 Zn O1 85.95(7) . .
O1 Zn O1 87.35(7) 11_566 .
N1 Zn O1 164.60(7) 11_566 8_656
N1 Zn O1 85.95(7) 8_656 8_656
N1 Zn O1 106.15(7) . 8_656
O1 Zn O1 87.35(7) 11_566 8_656
O1 Zn O1 87.35(7) . 8_656
C2 N1 C3 109.1(2) . .
C2 N1 C1 112.4(2) . .
C3 N1 C1 110.8(2) . .
C2 N1 Zn 103.20(13) . .
C3 N1 Zn 111.93(14) . .
C1 N1 Zn 109.19(14) . .
C5 O1 Zn 126.99(15) . .
C5 O1 H1PH 118.0(33) . .
Zn O1 H1PH 114.7(33) . .
C8 O2 C10 117.1(2) . .
N1 C1 C2 111.4(2) . 11_566
N1 C1 H1A 109.34(13) . .
C2 C1 H1A 109.34(14) 11_566 .
N1 C1 H1B 109.34(12) . .
C2 C1 H1B 109.34(14) 11_566 .
H1A C1 H1B 108.0 . .
N1 C2 C1 111.6(2) . 8_656
N1 C2 H2A 109.31(12) . .
C1 C2 H2A 109.31(14) 8_656 .
N1 C2 H2B 109.31(12) . .
C1 C2 H2B 109.31(13) 8_656 .
H2A C2 H2B 108.0 . .
N1 C3 C4 113.0(2) . .
N1 C3 H3A 108.97(12) . .
C4 C3 H3A 108.97(13) . .
N1 C3 H3B 108.97(12) . .
C4 C3 H3B 108.97(14) . .
H3A C3 H3B 107.8 . .
C5 C4 C9 120.6(2) . .
C5 C4 C3 120.5(2) . .
C9 C4 C3 118.9(2) . .
O1 C5 C4 115.8(2) . .
O1 C5 C6 123.8(2) . .
C4 C5 C6 120.4(2) . .
C7 C6 C5 117.3(2) . .
C7 C6 C11 121.1(2) . .
C5 C6 C11 121.5(2) . .
C6 C7 C8 122.5(3) . .
C6 C7 H7 118.7(2) . .
C8 C7 H7 118.7(2) . .
O2 C8 C9 123.6(3) . .
O2 C8 C7 116.5(2) . .
C9 C8 C7 119.9(3) . .
C8 C9 C4 119.1(2) . .
C8 C9 H9 120.4(2) . .
C4 C9 H9 120.43(15) . .
O2 C10 H10A 109.5(2) . .
O2 C10 H10B 109.5(2) . .
H10A C10 H10B 109.5 . .
O2 C10 H10C 109.5(2) . .
H10A C10 H10C 109.5 . .
H10B C10 H10C 109.5 . .
C12 C11 C14 110.9(3) . .
C12 C11 C13 107.4(3) . .
C14 C11 C13 106.9(2) . .
C12 C11 C6 111.8(2) . .
C14 C11 C6 108.3(2) . .
C13 C11 C6 111.4(2) . .
C11 C12 H12A 109.5(2) . .
C11 C12 H12B 109.47(15) . .
H12A C12 H12B 109.5 . .
C11 C12 H12C 109.5(2) . .
H12A C12 H12C 109.5 . .
H12B C12 H12C 109.5 . .
C11 C13 H13A 109.5(2) . .
C11 C13 H13B 109.5(2) . .
H13A C13 H13B 109.5 . .
C11 C13 H13C 109.5(2) . .
H13A C13 H13C 109.5 . .
H13B C13 H13C 109.5 . .
C11 C14 H14A 109.5(2) . .
C11 C14 H14B 109.5(2) . .
H14A C14 H14B 109.5 . .
C11 C14 H14C 109.5(2) . .
H14A C14 H14C 109.5 . .
H14B C14 H14C 109.5 . .
F2 B1 F1 109.8(3) . 5
F2 B1 F1 109.8(3) . 9
F1 B1 F1 109.1(3) 5 9
F2 B1 F1 109.8(3) . .
F1 B1 F1 109.1(3) 5 .
F1 B1 F1 109.1(3) 9 .
H20A O20 H20B 148.7(100) . .

loop_
_geom_bond_atom_site_label_1
_geom_bond_atom_site_label_2
_geom_bond_distance
_geom_bond_site_symmetry_2
Zn N1 2.160(2) 11_566
Zn N1 2.160(2) 8_656
Zn N1 2.160(2) .
Zn O1 2.173(2) 11_566
Zn O1 2.173(2) .
Zn O1 2.173(2) 8_656
N1 C2 1.483(3) .
N1 C3 1.492(3) .
N1 C1 1.495(3) .
O1 C5 1.384(3) .
O1 H1PH 0.85(3) .
O2 C8 1.375(4) .
O2 C10 1.419(4) .
C1 C2 1.530(3) 11_566
C1 H1A 0.99 .
C1 H1B 0.99 .
C2 C1 1.530(4) 8_656
C2 H2A 0.99 .
C2 H2B 0.99 .
C3 C4 1.505(4) .
C3 H3A 0.99 .
C3 H3B 0.99 .
C4 C5 1.391(3) .
C4 C9 1.400(4) .
C5 C6 1.420(4) .
C6 C7 1.381(4) .
C6 C11 1.544(4) .
C7 C8 1.392(4) .
C7 H7 0.95 .
C8 C9 1.384(4) .
C9 H9 0.95 .
C10 H10A 0.98 .
C10 H10B 0.98 .
C10 H10C 0.98 .
C11 C12 1.530(4) .
C11 C14 1.543(4) .
C11 C13 1.539(4) .
C12 H12A 0.98 .
C12 H12B 0.98 .
C12 H12C 0.98 .
C13 H13A 0.98 .
C13 H13B 0.98 .
C13 H13C 0.98 .
C14 H14A 0.98 .
C14 H14B 0.98 .
C14 H14C 0.98 .
B1 F2 1.349(7) .
B1 F1 1.389(3) 5
B1 F1 1.389(3) 9
B1 F1 1.389(3) .
O20 H20A 0.87(3) .
O20 H20B 0.91(3) .
